data_2234299
loop_
_publ_author_name
'\"Ozt\"urk Y\'ild\'ir\'im, Sema'
'Demirhan, Nebahat'
'Elmal\'i, Fikriye'
'Butcher, Ray J.'

_publ_section_title
;
 2-[(<i>E</i>)-(1,10-Phenanthrolin-5-yl)iminomethyl]phenol methanol
 monosolvate
;
_journal_coeditor_code JJ2127
_journal_issue 4
_journal_name_full 'Acta Crystallographica Section E'
_journal_page_first o1173
_journal_page_last o1174
_journal_paper_doi 10.1107/S1600536812011890
_journal_volume 68
_journal_year 2012
_chemical_formula_iupac 'C19 H13 N3 O, C H4 O'
_chemical_formula_moiety 'C19 H13 N3 O, C H4 O'
_chemical_formula_sum 'C20 H17 N3 O2'
_chemical_formula_weight 331.37
_chemical_name_systematic
;
2-[(<i>E</i>)-(1,10-Phenanthrolin-5-yl)iminomethyl]phenol methanol monosolvate
;
_space_group_IT_number 7
_symmetry_cell_setting monoclinic
_symmetry_space_group_name_Hall 'P -2yc'
_symmetry_space_group_name_H-M 'P 1 c 1'
_atom_sites_solution_hydrogens geom
_atom_sites_solution_primary direct
_atom_sites_solution_secondary difmap
_audit_creation_method SHELXL-97
_cell_angle_alpha 90.00
_cell_angle_beta 101.961(11)
_cell_angle_gamma 90.00
_cell_formula_units_Z 2
_cell_length_a 11.9398(12)
_cell_length_b 4.6680(5)
_cell_length_c 14.7818(18)
_cell_measurement_reflns_used 1347
_cell_measurement_temperature 123.0(10)
_cell_measurement_theta_max 75.1995
_cell_measurement_theta_min 3.0533
_cell_volume 805.98(16)
_computing_cell_refinement
;
CrysAlis PRO (Oxford Diffraction, 2007)
;
_computing_data_collection
;
CrysAlis PRO (Oxford Diffraction, 2007)
;
_computing_data_reduction
;
CrysAlis RED (Oxford Diffraction, 2007)
;
_computing_molecular_graphics 'SHELXTL (Sheldrick, 2008)'
_computing_publication_material 'SHELXTL (Sheldrick, 2008)'
_computing_structure_refinement 'SHELXL97 (Sheldrick, 2008)'
_computing_structure_solution 'SHELXS97 (Sheldrick, 2008)'
_diffrn_ambient_temperature 123.0(10)
_diffrn_detector_area_resol_mean 10.5081
_diffrn_measured_fraction_theta_full 0.997
_diffrn_measured_fraction_theta_max 0.967
_diffrn_measurement_device_type 'Oxford Diffraction Gemini-R'
_diffrn_measurement_method '\w scans'
_diffrn_radiation_monochromator graphite
_diffrn_radiation_source 'Enhance (Cu) X-ray Source'
_diffrn_radiation_type CuK\a
_diffrn_radiation_wavelength 1.54184
_diffrn_reflns_av_R_equivalents 0.0299
_diffrn_reflns_av_sigmaI/netI 0.0643
_diffrn_reflns_limit_h_max 14
_diffrn_reflns_limit_h_min -13
_diffrn_reflns_limit_k_max 5
_diffrn_reflns_limit_k_min -5
_diffrn_reflns_limit_l_max 12
_diffrn_reflns_limit_l_min -18
_diffrn_reflns_number 3176
_diffrn_reflns_theta_full 67.50
_diffrn_reflns_theta_max 75.1995
_diffrn_reflns_theta_min 3.0533
_exptl_absorpt_coefficient_mu 0.729
_exptl_absorpt_correction_T_max 0.954
_exptl_absorpt_correction_T_min 0.505
_exptl_absorpt_correction_type analytical
_exptl_absorpt_process_details
;
[CrysAlis RED (Oxford Diffraction, 2007), using a multi-faceted crystal
model (Clark & Reid, 1995)]
;
_exptl_crystal_colour yellow
_exptl_crystal_density_diffrn 1.365
_exptl_crystal_density_method 'not measured'
_exptl_crystal_description 'triangular plate'
_exptl_crystal_F_000 348
_exptl_crystal_size_max 1.1511
_exptl_crystal_size_mid 0.8362
_exptl_crystal_size_min 0.0640
_refine_diff_density_max 0.238
_refine_diff_density_min -0.170
_refine_ls_abs_structure_details
;Flack, H. D. (1983). <i>Acta Cryst.</i> A<b>39</b>,
876--881, 303 Friedel pairs
;
_refine_ls_abs_structure_Flack -1.5(18)
_refine_ls_extinction_method none
_refine_ls_goodness_of_fit_ref 1.036
_refine_ls_hydrogen_treatment constr
_refine_ls_matrix_type full
_refine_ls_number_parameters 229
_refine_ls_number_reflns 1960
_refine_ls_number_restraints 2
_refine_ls_restrained_S_all 1.035
_refine_ls_R_factor_all 0.0407
_refine_ls_R_factor_gt 0.0391
_refine_ls_shift/su_max 0.000
_refine_ls_shift/su_mean 0.000
_refine_ls_structure_factor_coef Fsqd
_refine_ls_weighting_details 'calc w=1/[\s^2^(Fo^2^)+(0.0747P)^2^+0.0897P] where P=(Fo^2^+2Fc^2^)/3'
_refine_ls_weighting_scheme calc
_refine_ls_wR_factor_gt 0.1069
_refine_ls_wR_factor_ref 0.1100
_reflns_number_gt 1885
_reflns_number_total 1960
_reflns_threshold_expression I>2sigma(I)
_cod_data_source_file jj2127.cif
_cod_data_source_block I
_cod_original_sg_symbol_H-M 'P c'
_cod_database_code 2234299
_cod_database_fobs_code 2234299

loop_
_symmetry_equiv_pos_as_xyz
'x, y, z'
'x, -y, z+1/2'

loop_
_atom_site_type_symbol
_atom_site_label
_atom_site_fract_x
_atom_site_fract_y
_atom_site_fract_z
_atom_site_U_iso_or_equiv
_atom_site_adp_type
_atom_site_calc_flag
_atom_site_refinement_flags
_atom_site_occupancy
_atom_site_symmetry_multiplicity
O O1 0.98484(16) 1.4695(5) 0.63127(14) 0.0337(4) Uani d . 1 1
H H1 1.0514 1.5260 0.6545 0.051 Uiso calc R 1 1
O O1S 1.18635(15) 1.6610(4) 0.71862(14) 0.0307(4) Uani d . 1 1
H H1S 1.2497 1.6321 0.7038 0.046 Uiso calc R 1 1
N N1 0.41348(18) 0.5215(5) 0.70687(15) 0.0254(4) Uani d . 1 1
N N2 0.32594(18) 0.8980(5) 0.56783(15) 0.0268(4) Uani d . 1 1
N N3 0.70428(17) 1.0456(5) 0.50248(15) 0.0256(4) Uani d . 1 1
C C1 0.4567(2) 0.3337(6) 0.77219(17) 0.0275(5) Uani d . 1 1
H H1A 0.4061 0.2468 0.8058 0.033 Uiso calc R 1 1
C C2 0.5729(2) 0.2556(6) 0.79469(18) 0.0291(5) Uani d . 1 1
H H2A 0.5997 0.1206 0.8424 0.035 Uiso calc R 1 1
C C3 0.6463(2) 0.3780(5) 0.74647(18) 0.0265(5) Uani d . 1 1
H H3A 0.7252 0.3282 0.7600 0.032 Uiso calc R 1 1
C C4 0.60430(19) 0.5796(5) 0.67619(16) 0.0233(5) Uani d . 1 1
C C5 0.6784(2) 0.7166(5) 0.62454(17) 0.0237(5) Uani d . 1 1
H H5A 0.7577 0.6711 0.6372 0.028 Uiso calc R 1 1
C C6 0.63612(19) 0.9123(5) 0.55719(16) 0.0234(5) Uani d . 1 1
C C7 0.5151(2) 0.9788(5) 0.53588(16) 0.0227(5) Uani d . 1 1
C C8 0.4682(2) 1.1790(6) 0.46665(17) 0.0258(5) Uani d . 1 1
H H8A 0.5159 1.2761 0.4326 0.031 Uiso calc R 1 1
C C9 0.3527(2) 1.2309(6) 0.44944(19) 0.0299(5) Uani d . 1 1
H H9A 0.3191 1.3639 0.4030 0.036 Uiso calc R 1 1
C C10 0.2852(2) 1.0854(6) 0.50113(19) 0.0297(5) Uani d . 1 1
H H10A 0.2052 1.1223 0.4879 0.036 Uiso calc R 1 1
C C11 0.4404(2) 0.8465(5) 0.58528(16) 0.0233(5) Uani d . 1 1
C C12 0.48604(19) 0.6424(5) 0.65842(16) 0.0221(5) Uani d . 1 1
C C13 0.8014(2) 1.1466(6) 0.54239(17) 0.0252(5) Uani d . 1 1
H H13A 0.8229 1.1375 0.6079 0.030 Uiso calc R 1 1
C C14 0.8805(2) 1.2756(5) 0.49080(18) 0.0258(5) Uani d . 1 1
C C15 0.9738(2) 1.4372(5) 0.53890(18) 0.0268(5) Uani d . 1 1
C C16 1.0503(2) 1.5581(6) 0.4904(2) 0.0311(5) Uani d . 1 1
H H16A 1.1138 1.6655 0.5226 0.037 Uiso calc R 1 1
C C17 1.0351(2) 1.5235(6) 0.3963(2) 0.0358(6) Uani d . 1 1
H H17A 1.0878 1.6080 0.3641 0.043 Uiso calc R 1 1
C C18 0.9425(2) 1.3650(8) 0.3476(2) 0.0382(6) Uani d . 1 1
H H18A 0.9323 1.3405 0.2826 0.046 Uiso calc R 1 1
C C19 0.8661(2) 1.2446(6) 0.39525(18) 0.0305(5) Uani d . 1 1
H H19A 0.8027 1.1387 0.3623 0.037 Uiso calc R 1 1
C C1S 1.1695(2) 1.9603(6) 0.7274(2) 0.0368(6) Uani d . 1 1
H H1S1 1.2045 2.0217 0.7903 0.055 Uiso calc R 1 1
H H1S2 1.0873 2.0020 0.7150 0.055 Uiso calc R 1 1
H H1S3 1.2051 2.0636 0.6829 0.055 Uiso calc R 1 1

loop_
_atom_site_aniso_label
_atom_site_aniso_U_11
_atom_site_aniso_U_22
_atom_site_aniso_U_33
_atom_site_aniso_U_12
_atom_site_aniso_U_13
_atom_site_aniso_U_23
O1 0.0270(8) 0.0449(11) 0.0295(9) -0.0100(8) 0.0067(7) -0.0060(8)
O1S 0.0226(8) 0.0333(9) 0.0364(10) -0.0025(7) 0.0064(7) -0.0027(8)
N1 0.0220(9) 0.0255(10) 0.0282(10) -0.0003(8) 0.0040(8) -0.0010(9)
N2 0.0228(9) 0.0262(10) 0.0310(11) 0.0006(8) 0.0047(8) 0.0015(8)
N3 0.0223(10) 0.0280(10) 0.0269(10) -0.0002(8) 0.0061(8) -0.0011(8)
C1 0.0298(12) 0.0264(12) 0.0271(12) -0.0032(10) 0.0081(10) 0.0005(10)
C2 0.0306(12) 0.0284(12) 0.0262(12) -0.0009(10) 0.0011(9) 0.0011(9)
C3 0.0243(11) 0.0253(11) 0.0277(12) 0.0021(9) 0.0002(9) -0.0014(10)
C4 0.0227(12) 0.0209(10) 0.0255(12) -0.0011(9) 0.0029(9) -0.0024(9)
C5 0.0203(10) 0.0243(11) 0.0260(11) 0.0004(9) 0.0035(8) -0.0032(9)
C6 0.0236(11) 0.0220(10) 0.0244(11) -0.0013(9) 0.0044(9) -0.0041(9)
C7 0.0227(10) 0.0212(10) 0.0233(11) -0.0013(8) 0.0025(9) -0.0029(9)
C8 0.0286(12) 0.0246(11) 0.0242(11) -0.0008(9) 0.0053(9) -0.0010(9)
C9 0.0309(13) 0.0298(11) 0.0272(11) 0.0032(10) 0.0022(10) 0.0041(10)
C10 0.0225(12) 0.0290(12) 0.0363(13) 0.0035(9) 0.0032(10) 0.0019(11)
C11 0.0221(11) 0.0217(10) 0.0250(11) -0.0013(8) 0.0024(9) -0.0033(9)
C12 0.0206(10) 0.0206(11) 0.0246(11) -0.0011(8) 0.0034(9) -0.0023(9)
C13 0.0241(11) 0.0259(11) 0.0257(11) 0.0017(9) 0.0057(8) 0.0000(9)
C14 0.0214(10) 0.0268(11) 0.0294(12) 0.0020(9) 0.0056(9) 0.0022(10)
C15 0.0222(10) 0.0275(11) 0.0308(12) 0.0021(9) 0.0056(9) 0.0002(10)
C16 0.0215(11) 0.0326(13) 0.0397(14) -0.0031(10) 0.0072(10) 0.0021(11)
C17 0.0248(11) 0.0432(14) 0.0417(15) 0.0030(11) 0.0123(10) 0.0150(12)
C18 0.0313(13) 0.0560(18) 0.0273(12) 0.0040(12) 0.0061(10) 0.0063(12)
C19 0.0228(11) 0.0403(14) 0.0279(12) -0.0011(10) 0.0039(9) 0.0007(11)
C1S 0.0318(13) 0.0350(14) 0.0451(16) -0.0016(11) 0.0115(11) -0.0054(12)

loop_
_atom_type_symbol
_atom_type_description
_atom_type_scat_dispersion_real
_atom_type_scat_dispersion_imag
_atom_type_scat_source
C C 0.0030 0.0020 'International Tables Vol C Tables 4.2.6.8 and 6.1.1.4'
H H 0.0000 0.0000 'International Tables Vol C Tables 4.2.6.8 and 6.1.1.4'
N N 0.0060 0.0030 'International Tables Vol C Tables 4.2.6.8 and 6.1.1.4'
O O 0.0110 0.0060 'International Tables Vol C Tables 4.2.6.8 and 6.1.1.4'

loop_
_exptl_crystal_face_index_h
_exptl_crystal_face_index_k
_exptl_crystal_face_index_l
_exptl_crystal_face_perp_dist
0 0 1 0.0492
0 0 -1 0.0148
1 0 0 0.5874
-1 0 0 0.4256
1 -1 -1 0.1681
1 1 0 0.3344

loop_
_geom_angle_atom_site_label_1
_geom_angle_atom_site_label_2
_geom_angle_atom_site_label_3
_geom_angle
C15 O1 H1 109.5
C1S O1S H1S 109.5
C1 N1 C12 117.7(2)
C10 N2 C11 117.1(2)
C13 N3 C6 118.4(2)
N1 C1 C2 124.0(2)
N1 C1 H1A 118.0
C2 C1 H1A 118.0
C3 C2 C1 118.5(2)
C3 C2 H2A 120.8
C1 C2 H2A 120.8
C2 C3 C4 119.6(2)
C2 C3 H3A 120.2
C4 C3 H3A 120.2
C12 C4 C3 117.6(2)
C12 C4 C5 120.8(2)
C3 C4 C5 121.6(2)
C6 C5 C4 120.6(2)
C6 C5 H5A 119.7
C4 C5 H5A 119.7
C5 C6 N3 122.9(2)
C5 C6 C7 120.2(2)
N3 C6 C7 116.8(2)
C11 C7 C8 117.9(2)
C11 C7 C6 120.3(2)
C8 C7 C6 121.8(2)
C9 C8 C7 118.9(2)
C9 C8 H8A 120.5
C7 C8 H8A 120.5
C8 C9 C10 119.0(2)
C8 C9 H9A 120.5
C10 C9 H9A 120.5
N2 C10 C9 124.1(2)
N2 C10 H10A 118.0
C9 C10 H10A 118.0
N2 C11 C7 123.0(2)
N2 C11 C12 117.5(2)
C7 C11 C12 119.5(2)
N1 C12 C4 122.6(2)
N1 C12 C11 118.80(19)
C4 C12 C11 118.6(2)
N3 C13 C14 122.3(2)
N3 C13 H13A 118.9
C14 C13 H13A 118.9
C19 C14 C15 119.0(2)
C19 C14 C13 121.9(2)
C15 C14 C13 119.1(2)
O1 C15 C16 122.5(2)
O1 C15 C14 118.0(2)
C16 C15 C14 119.4(2)
C17 C16 C15 120.7(2)
C17 C16 H16A 119.7
C15 C16 H16A 119.7
C16 C17 C18 120.5(3)
C16 C17 H17A 119.7
C18 C17 H17A 119.7
C19 C18 C17 119.2(3)
C19 C18 H18A 120.4
C17 C18 H18A 120.4
C18 C19 C14 121.2(2)
C18 C19 H19A 119.4
C14 C19 H19A 119.4
O1S C1S H1S1 109.5
O1S C1S H1S2 109.5
H1S1 C1S H1S2 109.5
O1S C1S H1S3 109.5
H1S1 C1S H1S3 109.5
H1S2 C1S H1S3 109.5

loop_
_geom_bond_atom_site_label_1
_geom_bond_atom_site_label_2
_geom_bond_distance
O1 C15 1.353(3)
O1 H1 0.8400
O1S C1S 1.421(3)
O1S H1S 0.8400
N1 C1 1.327(3)
N1 C12 1.356(3)
N2 C10 1.333(3)
N2 C11 1.359(3)
N3 C13 1.277(3)
N3 C6 1.406(3)
C1 C2 1.406(4)
C1 H1A 0.9500
C2 C3 1.365(4)
C2 H2A 0.9500
C3 C4 1.414(4)
C3 H3A 0.9500
C4 C12 1.412(3)
C4 C5 1.434(3)
C5 C6 1.368(3)
C5 H5A 0.9500
C6 C7 1.447(3)
C7 C11 1.407(3)
C7 C8 1.413(3)
C8 C9 1.371(4)
C8 H8A 0.9500
C9 C10 1.396(4)
C9 H9A 0.9500
C10 H10A 0.9500
C11 C12 1.459(3)
C13 C14 1.462(3)
C13 H13A 0.9500
C14 C19 1.395(4)
C14 C15 1.410(3)
C15 C16 1.393(3)
C16 C17 1.374(4)
C16 H16A 0.9500
C17 C18 1.399(4)
C17 H17A 0.9500
C18 C19 1.382(4)
C18 H18A 0.9500
C19 H19A 0.9500
C1S H1S1 0.9800
C1S H1S2 0.9800
C1S H1S3 0.9800

loop_
_geom_hbond_atom_site_label_D
_geom_hbond_atom_site_label_H
_geom_hbond_atom_site_label_A
_geom_hbond_site_symmetry_A
_geom_hbond_distance_DH
_geom_hbond_distance_HA
_geom_hbond_distance_DA
_geom_hbond_angle_DHA
O1 H1 O1S . 0.84 1.81 2.640(3) 171.8
O1S H1S N1 1_665 0.84 2.01 2.829(3) 163.2
O1S H1S N2 1_665 0.84 2.68 3.242(3) 125.8

loop_
_geom_torsion_atom_site_label_1
_geom_torsion_atom_site_label_2
_geom_torsion_atom_site_label_3
_geom_torsion_atom_site_label_4
_geom_torsion
C12 N1 C1 C2 0.7(4)
N1 C1 C2 C3 -0.4(4)
C1 C2 C3 C4 0.4(4)
C2 C3 C4 C12 -0.8(3)
C2 C3 C4 C5 179.2(2)
C12 C4 C5 C6 0.3(3)
C3 C4 C5 C6 -179.6(2)
C4 C5 C6 N3 -177.8(2)
C4 C5 C6 C7 -1.3(3)
C13 N3 C6 C5 -46.2(3)
C13 N3 C6 C7 137.3(2)
C5 C6 C7 C11 1.1(3)
N3 C6 C7 C11 177.8(2)
C5 C6 C7 C8 -179.8(2)
N3 C6 C7 C8 -3.1(3)
C11 C7 C8 C9 -1.3(3)
C6 C7 C8 C9 179.6(2)
C7 C8 C9 C10 0.3(4)
C11 N2 C10 C9 -0.4(4)
C8 C9 C10 N2 0.6(4)
C10 N2 C11 C7 -0.7(3)
C10 N2 C11 C12 179.8(2)
C8 C7 C11 N2 1.6(3)
C6 C7 C11 N2 -179.3(2)
C8 C7 C11 C12 -178.9(2)
C6 C7 C11 C12 0.2(3)
C1 N1 C12 C4 -1.2(3)
C1 N1 C12 C11 179.1(2)
C3 C4 C12 N1 1.2(3)
C5 C4 C12 N1 -178.7(2)
C3 C4 C12 C11 -179.1(2)
C5 C4 C12 C11 1.0(3)
N2 C11 C12 N1 -2.0(3)
C7 C11 C12 N1 178.5(2)
N2 C11 C12 C4 178.3(2)
C7 C11 C12 C4 -1.2(3)
C6 N3 C13 C14 176.8(2)
N3 C13 C14 C19 -13.4(4)
N3 C13 C14 C15 166.3(2)
C19 C14 C15 O1 178.7(2)
C13 C14 C15 O1 -1.0(3)
C19 C14 C15 C16 -1.0(3)
C13 C14 C15 C16 179.3(2)
O1 C15 C16 C17 -179.1(2)
C14 C15 C16 C17 0.7(4)
C15 C16 C17 C18 -0.3(4)
C16 C17 C18 C19 0.3(4)
C17 C18 C19 C14 -0.7(4)
C15 C14 C19 C18 1.1(4)
C13 C14 C19 C18 -179.2(3)

loop_
_cod_related_entry_id
_cod_related_entry_database
_cod_related_entry_code
1 ChemSpider 30657614
